data_9006864
loop_
_publ_author_name
'Mitchell, R. H.'
'Chakhmouradian, A. R.'
'Woodward, P. M.'

_publ_section_title
;
 Crystal chemistry of perovskite-type compounds in the
 tausonite-loparite series, (Sr1-2xNaxLax)TiO3
 Sample: x = 0.00
;
_journal_name_full 'Physics and Chemistry of Minerals'
_journal_page_first 583
_journal_page_last 589
_journal_paper_doi 10.1007/s002690000103
_journal_volume 27
_journal_year 2000
_chemical_formula_sum 'O3 Sr Ti'
_chemical_name_mineral Tausonite
_space_group_IT_number 221
_symmetry_space_group_name_Hall '-P 4 2 3'
_symmetry_space_group_name_H-M 'P m -3 m'
_cell_angle_alpha 90
_cell_angle_beta 90
_cell_angle_gamma 90
_cell_length_a 3.90528
_cell_length_b 3.90528
_cell_length_c 3.90528
_cell_formula_units_Z 1
_cell_volume 59.560
_database_code_amcsd 0008446
_exptl_crystal_density_diffrn 5.116
_cod_original_formula_sum 'Sr Ti O3'
_cod_database_code 9006864

loop_
_space_group_symop_operation_xyz
x,y,z
z,-x,y
-y,z,-x
x,-y,z
-z,x,-y
y,-z,x
-x,y,-z
x,-z,-y
-z,y,x
y,-x,-z
-x,z,y
z,-y,-x
-y,x,z
x,z,y
-z,-y,-x
y,x,z
-x,-z,-y
z,y,x
-y,-x,-z
z,x,-y
-y,-z,x
x,y,-z
-z,-x,y
y,z,-x
-x,-y,z
-z,x,y
y,-z,-x
-x,y,z
z,-x,-y
-y,z,x
x,-y,-z
-x,z,-y
z,-y,x
-y,x,-z
x,-z,y
-z,y,-x
y,-x,z
-x,-z,y
z,y,-x
-y,-x,z
x,z,-y
-z,-y,x
y,x,-z
-z,-x,-y
y,z,x
-x,-y,-z
z,x,y
-y,-z,-x

loop_
_atom_site_label
_atom_site_fract_x
_atom_site_fract_y
_atom_site_fract_z
SrA 0.50000 0.50000 0.50000
Ti 0.00000 0.00000 0.00000
O 0.50000 0.00000 0.00000

loop_
_cod_related_entry_id
_cod_related_entry_database
_cod_related_entry_code
1 AMCSD 0008446
